data_7114875
loop_
_publ_author_name
'Zaman, Md. Badruz'
'Smith, Mark D.'
'zur Loye, Hans-Conrad'

_publ_section_title
;
 Two different one-dimensional structural motifs in the same coordination
 polymer: a novel interpenetration of infinite ladders by bundles of
 infinite chains
;
_journal_issue 21
_journal_name_full 'Chemical Communications'
_journal_page_first 2256
_journal_paper_doi 10.1039/b106190a
_journal_year 2001
_chemical_formula_moiety
;?  
[Cu(dpdaB)(EtOH)(NO3)2][Cu(dpdaB)1.5(NO3)2] 2EtOH 
;
_chemical_formula_sum 'C56 H48 Cu2 N9 O15'
_chemical_formula_weight 1214.11
_chemical_name_systematic
; 
? 
;
_space_group_IT_number 2
_symmetry_cell_setting triclinic
_symmetry_space_group_name_Hall '-P 1'
_symmetry_space_group_name_H-M 'P -1'
_atom_sites_solution_hydrogens geom
_atom_sites_solution_primary direct
_atom_sites_solution_secondary difmap
_audit_creation_method SHELXL-97
_cell_angle_alpha 108.078(4)
_cell_angle_beta 97.890(4)
_cell_angle_gamma 103.139(5)
_cell_formula_units_Z 2
_cell_length_a 12.248(2)
_cell_length_b 13.771(3)
_cell_length_c 18.257(4)
_cell_measurement_reflns_used 3039
_cell_measurement_temperature 293(2)
_cell_measurement_theta_max 24.481
_cell_measurement_theta_min 2.256
_cell_volume 2778.0(10)
_computing_cell_refinement 'SAINT+ NT V6.02a (Bruker, 1998)'
_computing_data_collection 'SMART NT V5.619 (Bruker, 2000)'
_computing_data_reduction 'SAINT+ NT V6.02a'
_computing_molecular_graphics 'SHELXTL V5.1 (Sheldrick, 1997)'
_computing_publication_material 'SHELXTL V5.1'
_computing_structure_refinement 'SHELXL-97 (Sheldrick, 1997)'
_computing_structure_solution 'SHELXS-97 (Sheldrick, 1990)'
_diffrn_ambient_temperature 293(2)
_diffrn_measured_fraction_theta_full 0.987
_diffrn_measured_fraction_theta_max 0.987
_diffrn_measurement_device_type 'Bruker SMART APEX CCD diffractometer'
_diffrn_measurement_method 'phi and omega scans'
_diffrn_radiation_monochromator graphite
_diffrn_radiation_source 'sealed tube'
_diffrn_radiation_type MoK\a
_diffrn_radiation_wavelength 0.71073
_diffrn_reflns_av_R_equivalents 0.0766
_diffrn_reflns_av_sigmaI/netI 0.2239
_diffrn_reflns_limit_h_max 14
_diffrn_reflns_limit_h_min -10
_diffrn_reflns_limit_k_max 15
_diffrn_reflns_limit_k_min -16
_diffrn_reflns_limit_l_max 20
_diffrn_reflns_limit_l_min -21
_diffrn_reflns_number 16659
_diffrn_reflns_theta_full 25.09
_diffrn_reflns_theta_max 25.09
_diffrn_reflns_theta_min 1.20
_diffrn_standards_decay_% none
_exptl_absorpt_coefficient_mu 0.842
_exptl_absorpt_correction_type none
_exptl_crystal_colour green
_exptl_crystal_density_diffrn 1.451
_exptl_crystal_density_method 'not measured'
_exptl_crystal_description bar
_exptl_crystal_F_000 1250
_exptl_crystal_size_max 0.20
_exptl_crystal_size_mid 0.06
_exptl_crystal_size_min 0.03
_refine_diff_density_max 0.394
_refine_diff_density_min -0.439
_refine_diff_density_rms 0.070
_refine_ls_extinction_method none
_refine_ls_goodness_of_fit_ref 0.975
_refine_ls_hydrogen_treatment mixed
_refine_ls_matrix_type full
_refine_ls_number_parameters 745
_refine_ls_number_reflns 9758
_refine_ls_number_restraints 1
_refine_ls_restrained_S_all 0.975
_refine_ls_R_factor_all 0.1389
_refine_ls_R_factor_gt 0.0520
_refine_ls_shift/su_max 0.000
_refine_ls_shift/su_mean 0.000
_refine_ls_structure_factor_coef Fsqd
_refine_ls_weighting_details
; calc 
[0.00000+1.00000exp(3.50(sin\q/\l)^2^)]/ 
[\s^2^(Fo^2^)+0.0000+0.0010*P+(0.0207P)^2^+0.0000sin\q/\l] 
where P = 0.33333Fo^2^ + 0.66667Fc^2^ 
;
_refine_ls_weighting_scheme calc
_refine_ls_wR_factor_gt 0.0936
_refine_ls_wR_factor_ref 0.1221
_reflns_number_gt 4024
_reflns_number_total 9758
_reflns_threshold_expression >2sigma(I)
_cod_data_source_file b106190a.txt
_cod_data_source_block 2
_cod_original_cell_volume 2778.1(9)
_cod_original_sg_symbol_H-M P-1
_cod_database_code 7114875

loop_
_symmetry_equiv_pos_as_xyz
'x, y, z'
'-x, -y, -z'

loop_
_atom_site_label
_atom_site_type_symbol
_atom_site_fract_x
_atom_site_fract_y
_atom_site_fract_z
_atom_site_U_iso_or_equiv
_atom_site_adp_type
_atom_site_occupancy
_atom_site_symmetry_multiplicity
_atom_site_calc_flag
_atom_site_refinement_flags
Cu1 Cu 0.39534(7) 0.27529(6) 0.15349(5) 0.0361(2) Uani 1 1 d .
Cu2 Cu 0.60024(6) 0.71051(5) 0.37328(4) 0.0283(2) Uani 1 1 d .
C1 C 0.2240(5) 0.3550(5) 0.0838(4) 0.0388(17) Uani 1 1 d .
H1 H 0.2273 0.3040 0.0374 0.047 Uiso 1 1 calc R
C2 C 0.1542(5) 0.4194(5) 0.0799(4) 0.0396(17) Uani 1 1 d .
H2 H 0.1119 0.4118 0.0310 0.047 Uiso 1 1 calc R
C3 C 0.1462(5) 0.4953(4) 0.1477(4) 0.0286(14) Uani 1 1 d .
C4 C 0.2093(5) 0.5004(4) 0.2182(4) 0.0330(15) Uani 1 1 d .
H4 H 0.2051 0.5486 0.2657 0.040 Uiso 1 1 calc R
C5 C 0.2781(5) 0.4346(4) 0.2183(4) 0.0323(16) Uani 1 1 d .
H5 H 0.3203 0.4397 0.2665 0.039 Uiso 1 1 calc R
C6 C 0.0748(5) 0.5637(4) 0.1434(3) 0.0339(16) Uani 1 1 d .
C7 C 0.0164(5) 0.6199(5) 0.1410(3) 0.0341(16) Uani 1 1 d .
C8 C -0.0547(5) 0.6896(4) 0.1383(3) 0.0297(15) Uani 1 1 d .
C9 C -0.1720(5) 0.6539(5) 0.1288(4) 0.0379(17) Uani 1 1 d .
H9 H -0.2060 0.5841 0.1245 0.046 Uiso 1 1 calc R
C10 C -0.2397(5) 0.7207(5) 0.1256(4) 0.0381(16) Uani 1 1 d .
H10 H -0.3191 0.6948 0.1174 0.046 Uiso 1 1 calc R
C11 C -0.1908(5) 0.8255(4) 0.1343(3) 0.0325(15) Uani 1 1 d .
C12 C -0.0730(5) 0.8617(5) 0.1450(4) 0.051(2) Uani 1 1 d .
H12 H -0.0388 0.9322 0.1512 0.061 Uiso 1 1 calc R
C13 C -0.0057(5) 0.7949(5) 0.1466(4) 0.051(2) Uani 1 1 d .
H13 H 0.0734 0.8204 0.1533 0.062 Uiso 1 1 calc R
C14 C -0.2604(5) 0.8959(4) 0.1321(4) 0.0355(16) Uani 1 1 d .
C15 C -0.3165(5) 0.9547(5) 0.1310(4) 0.0389(17) Uani 1 1 d .
C16 C -0.5583(5) 1.0662(5) 0.0945(4) 0.0403(17) Uani 1 1 d .
H16 H -0.6353 1.0420 0.0683 0.048 Uiso 1 1 calc R
C17 C -0.4981(5) 0.9926(5) 0.0922(4) 0.0392(17) Uani 1 1 d .
H17 H -0.5341 0.9203 0.0654 0.047 Uiso 1 1 calc R
C18 C -0.3829(5) 1.0282(5) 0.1305(4) 0.0344(16) Uani 1 1 d .
C19 C -0.3349(5) 1.1369(5) 0.1687(4) 0.0424(18) Uani 1 1 d .
H19 H -0.2577 1.1638 0.1947 0.051 Uiso 1 1 calc R
C20 C -0.3999(5) 1.2048(5) 0.1684(4) 0.0363(16) Uani 1 1 d .
H20 H -0.3653 1.2775 0.1942 0.044 Uiso 1 1 calc R
C21 C 0.4945(7) 0.3425(6) 0.3511(4) 0.063(2) Uani 1 1 d .
H21A H 0.4333 0.2794 0.3438 0.075 Uiso 1 1 calc R
H21B H 0.4816 0.4022 0.3904 0.075 Uiso 1 1 calc R
C22 C 0.6061(8) 0.3277(7) 0.3822(5) 0.107(4) Uani 1 1 d .
H22A H 0.6196 0.2684 0.3440 0.161 Uiso 1 1 calc R
H22B H 0.6035 0.3143 0.4305 0.161 Uiso 1 1 calc R
H22C H 0.6672 0.3911 0.3921 0.161 Uiso 1 1 calc R
C31 C 0.4248(5) 0.7609(4) 0.2788(3) 0.0343(16) Uani 1 1 d .
H31 H 0.4208 0.8026 0.3288 0.041 Uiso 1 1 calc R
C32 C 0.3572(5) 0.7657(5) 0.2143(4) 0.0366(16) Uani 1 1 d .
H32 H 0.3087 0.8093 0.2210 0.044 Uiso 1 1 calc R
C33 C 0.3620(5) 0.7054(5) 0.1395(4) 0.0329(16) Uani 1 1 d .
C34 C 0.4332(5) 0.6390(4) 0.1332(3) 0.0321(15) Uani 1 1 d .
H34 H 0.4371 0.5953 0.0838 0.039 Uiso 1 1 calc R
C35 C 0.4982(5) 0.6387(4) 0.2014(3) 0.0294(15) Uani 1 1 d .
H35 H 0.5454 0.5940 0.1965 0.035 Uiso 1 1 calc R
C36 C 0.2952(5) 0.7114(4) 0.0701(3) 0.0324(15) Uani 1 1 d .
C37 C 0.2401(5) 0.7219(4) 0.0165(3) 0.0325(15) Uani 1 1 d .
C38 C 0.1692(5) 0.7262(5) -0.0524(4) 0.0322(15) Uani 1 1 d .
C39 C 0.1183(5) 0.8069(5) -0.0472(4) 0.0352(16) Uani 1 1 d .
H39 H 0.1293 0.8602 0.0015 0.042 Uiso 1 1 calc R
C40 C 0.0510(5) 0.8097(5) -0.1136(4) 0.0369(17) Uani 1 1 d .
H40 H 0.0172 0.8647 -0.1094 0.044 Uiso 1 1 calc R
C41 C 0.0339(5) 0.7293(5) -0.1872(4) 0.0325(16) Uani 1 1 d .
C42 C 0.0855(5) 0.6482(4) -0.1922(3) 0.0294(15) Uani 1 1 d .
H42 H 0.0744 0.5941 -0.2405 0.035 Uiso 1 1 calc R
C43 C 0.1534(5) 0.6480(4) -0.1254(4) 0.0321(16) Uani 1 1 d .
H43 H 0.1891 0.5943 -0.1294 0.039 Uiso 1 1 calc R
C44 C -0.0374(5) 0.7295(4) -0.2572(3) 0.0297(15) Uani 1 1 d .
C45 C -0.0935(5) 0.7249(5) -0.3160(4) 0.0367(17) Uani 1 1 d .
C46 C -0.2130(5) 0.8050(5) -0.4802(4) 0.0457(19) Uani 1 1 d .
H46 H -0.1979 0.8649 -0.4947 0.055 Uiso 1 1 calc R
C47 C -0.1456(6) 0.8081(5) -0.4117(4) 0.050(2) Uani 1 1 d .
H47 H -0.0875 0.8701 -0.3812 0.060 Uiso 1 1 calc R
C48 C -0.1624(5) 0.7218(5) -0.3877(3) 0.0302(15) Uani 1 1 d .
C49 C -0.2484(5) 0.6315(5) -0.4379(4) 0.0403(17) Uani 1 1 d .
H49 H -0.2617 0.5691 -0.4265 0.048 Uiso 1 1 calc R
C50 C -0.3137(5) 0.6343(4) -0.5041(3) 0.0369(17) Uani 1 1 d .
H50 H -0.3721 0.5732 -0.5358 0.044 Uiso 1 1 calc R
C51 C 0.6466(5) 0.9450(4) 0.4392(4) 0.0362(16) Uani 1 1 d .
H51 H 0.5929 0.9285 0.4681 0.043 Uiso 1 1 calc R
C52 C 0.6954(5) 1.0506(5) 0.4515(4) 0.0393(17) Uani 1 1 d .
H52 H 0.6745 1.1035 0.4876 0.047 Uiso 1 1 calc R
C53 C 0.7755(6) 1.0772(4) 0.4100(4) 0.0363(16) Uani 1 1 d .
C54 C 0.8004(6) 0.9958(5) 0.3549(4) 0.0496(19) Uani 1 1 d .
H54 H 0.8525 1.0102 0.3245 0.060 Uiso 1 1 calc R
C55 C 0.7451(6) 0.8917(5) 0.3463(4) 0.0439(18) Uani 1 1 d .
H55 H 0.7608 0.8369 0.3084 0.053 Uiso 1 1 calc R
C56 C 0.8350(6) 1.1873(5) 0.4265(4) 0.0409(17) Uani 1 1 d .
C57 C 0.8842(6) 1.2804(5) 0.4465(4) 0.0421(17) Uani 1 1 d .
C58 C 0.9435(5) 1.3921(4) 0.4734(4) 0.0367(16) Uani 1 1 d .
C59 C 1.0155(6) 1.4406(5) 0.5468(4) 0.050(2) Uani 1 1 d .
H59 H 1.0265 1.4011 0.5789 0.061 Uiso 1 1 calc R
C60 C 1.0727(6) 1.5496(5) 0.5735(4) 0.053(2) Uani 1 1 d .
H60 H 1.1219 1.5825 0.6233 0.064 Uiso 1 1 calc R
C1S C 0.3707(9) 0.0407(7) 0.3438(6) 0.108(4) Uani 1 1 d .
H1S1 H 0.3708 0.1101 0.3788 0.129 Uiso 1 1 calc R
H1S2 H 0.3842 -0.0026 0.3751 0.129 Uiso 1 1 calc R
C2S C 0.4575(9) 0.0512(7) 0.2971(7) 0.128(4) Uani 1 1 d .
H2S1 H 0.4596 -0.0183 0.2657 0.193 Uiso 1 1 calc R
H2S2 H 0.5314 0.0903 0.3318 0.193 Uiso 1 1 calc R
H2S3 H 0.4384 0.0887 0.2630 0.193 Uiso 1 1 calc R
C3S C 0.9588(7) 0.1589(6) 0.6316(5) 0.075(3) Uani 1 1 d .
H3S1 H 0.9938 0.1665 0.5884 0.090 Uiso 1 1 calc R
H3S2 H 1.0202 0.1743 0.6769 0.090 Uiso 1 1 calc R
C4S C 0.8920(7) 0.2372(6) 0.6518(5) 0.086(3) Uani 1 1 d .
H4S1 H 0.8378 0.2283 0.6052 0.130 Uiso 1 1 calc R
H4S2 H 0.9434 0.3081 0.6720 0.130 Uiso 1 1 calc R
H4S3 H 0.8514 0.2256 0.6911 0.130 Uiso 1 1 calc R
N1 N 0.2867(4) 0.3634(4) 0.1519(3) 0.0312(12) Uani 1 1 d .
N2 N -0.5104(4) 1.1719(4) 0.1332(3) 0.0339(13) Uani 1 1 d .
N3 N 0.4964(4) 0.6994(3) 0.2739(3) 0.0278(12) Uani 1 1 d .
N4 N -0.2983(4) 0.7200(4) -0.5259(3) 0.0289(12) Uani 1 1 d .
N5 N 0.6717(4) 0.8653(4) 0.3885(3) 0.0306(12) Uani 1 1 d .
N11 N 0.5180(4) 0.3814(4) 0.0700(3) 0.0360(13) Uani 1 1 d .
N12 N 0.2086(6) 0.1086(6) 0.1390(6) 0.077(3) Uani 1 1 d .
N13 N 0.7310(5) 0.5732(4) 0.3024(3) 0.0401(14) Uani 1 1 d .
N14 N 0.3955(5) 0.6662(4) 0.4248(3) 0.0390(13) Uani 1 1 d .
O1 O 0.5174(3) 0.3883(3) 0.1422(2) 0.0366(11) Uani 1 1 d .
O2 O 0.4494(4) 0.3035(3) 0.0166(3) 0.0548(14) Uani 1 1 d .
O3 O 0.5857(4) 0.4534(4) 0.0596(3) 0.0537(13) Uani 1 1 d .
O4 O 0.2912(4) 0.1775(4) 0.1930(3) 0.0652(16) Uani 1 1 d .
O5 O 0.1962(5) 0.1136(5) 0.0712(4) 0.086(2) Uani 1 1 d .
O6 O 0.1447(5) 0.0380(4) 0.1526(5) 0.124(3) Uani 1 1 d .
O7 O 0.6287(3) 0.5618(3) 0.3171(2) 0.0317(10) Uani 1 1 d .
O8 O 0.7886(4) 0.6631(4) 0.3117(3) 0.0625(15) Uani 1 1 d .
O9 O 0.7645(4) 0.4935(4) 0.2804(3) 0.0542(14) Uani 1 1 d .
O10 O 0.4527(4) 0.6056(3) 0.3924(2) 0.0417(12) Uani 1 1 d .
O11 O 0.4416(4) 0.7642(3) 0.4517(3) 0.0521(13) Uani 1 1 d .
O12 O 0.2955(4) 0.6259(4) 0.4253(3) 0.0636(15) Uani 1 1 d .
O1E O 0.4875(4) 0.3608(3) 0.2797(3) 0.0412(12) Uani 1 1 d D
H1E H 0.537(4) 0.421(3) 0.292(4) 0.062 Uiso 1 1 d D
O1S O 0.2544(5) -0.0149(4) 0.2807(4) 0.114(2) Uani 1 1 d .
H1S H 0.2012 -0.0234 0.3030 0.172 Uiso 1 1 calc R
O2S O 0.8920(5) 0.0559(4) 0.6102(4) 0.110(2) Uani 1 1 d .
H2S H 0.8535 0.0515 0.6431 0.165 Uiso 1 1 calc R

loop_
_atom_site_aniso_label
_atom_site_aniso_U_11
_atom_site_aniso_U_22
_atom_site_aniso_U_33
_atom_site_aniso_U_23
_atom_site_aniso_U_13
_atom_site_aniso_U_12
Cu1 0.0318(5) 0.0275(4) 0.0521(6) 0.0138(4) 0.0095(4) 0.0146(4)
Cu2 0.0332(5) 0.0223(4) 0.0257(4) 0.0097(3) -0.0053(3) 0.0066(3)
C1 0.038(4) 0.031(3) 0.043(4) 0.004(3) 0.000(3) 0.018(3)
C2 0.036(4) 0.044(4) 0.042(4) 0.014(3) 0.003(3) 0.022(3)
C3 0.022(3) 0.022(3) 0.044(4) 0.013(3) 0.009(3) 0.007(3)
C4 0.029(4) 0.031(3) 0.037(4) 0.007(3) 0.005(3) 0.013(3)
C5 0.027(4) 0.033(3) 0.035(4) 0.011(3) 0.000(3) 0.012(3)
C6 0.032(4) 0.029(3) 0.040(4) 0.012(3) 0.006(3) 0.010(3)
C7 0.038(4) 0.032(3) 0.037(4) 0.016(3) 0.010(3) 0.014(3)
C8 0.029(4) 0.029(3) 0.031(4) 0.009(3) 0.001(3) 0.014(3)
C9 0.028(4) 0.032(3) 0.059(5) 0.022(3) 0.009(3) 0.012(3)
C10 0.030(4) 0.040(4) 0.051(4) 0.021(3) 0.009(3) 0.016(3)
C11 0.039(4) 0.024(3) 0.039(4) 0.009(3) 0.010(3) 0.019(3)
C12 0.029(4) 0.031(4) 0.091(6) 0.025(4) 0.007(4) 0.009(3)
C13 0.020(4) 0.037(4) 0.100(6) 0.028(4) 0.011(4) 0.011(3)
C14 0.034(4) 0.030(3) 0.047(4) 0.014(3) 0.008(3) 0.016(3)
C15 0.034(4) 0.035(4) 0.055(5) 0.021(3) 0.013(3) 0.016(3)
C16 0.030(4) 0.040(4) 0.049(5) 0.012(3) 0.003(3) 0.015(3)
C17 0.044(4) 0.026(3) 0.045(4) 0.005(3) 0.007(3) 0.017(3)
C18 0.034(4) 0.032(4) 0.043(4) 0.015(3) 0.012(3) 0.016(3)
C19 0.022(4) 0.035(4) 0.073(5) 0.019(4) 0.009(3) 0.015(3)
C20 0.031(4) 0.024(3) 0.053(5) 0.010(3) 0.013(3) 0.010(3)
C21 0.076(6) 0.042(4) 0.068(6) 0.020(4) 0.024(5) 0.010(4)
C22 0.140(10) 0.124(8) 0.075(7) 0.055(6) -0.003(7) 0.060(8)
C31 0.037(4) 0.030(3) 0.031(4) 0.004(3) -0.002(3) 0.015(3)
C32 0.037(4) 0.037(4) 0.037(4) 0.011(3) 0.002(3) 0.020(3)
C33 0.022(4) 0.037(4) 0.040(4) 0.020(3) -0.003(3) 0.006(3)
C34 0.030(4) 0.040(4) 0.021(3) 0.011(3) -0.005(3) 0.006(3)
C35 0.023(4) 0.034(3) 0.032(4) 0.013(3) 0.004(3) 0.011(3)
C36 0.032(4) 0.036(4) 0.032(4) 0.017(3) 0.004(3) 0.010(3)
C37 0.030(4) 0.036(4) 0.032(4) 0.014(3) 0.003(3) 0.010(3)
C38 0.023(4) 0.039(4) 0.035(4) 0.019(3) -0.004(3) 0.008(3)
C39 0.031(4) 0.040(4) 0.033(4) 0.010(3) 0.002(3) 0.012(3)
C40 0.035(4) 0.046(4) 0.041(4) 0.022(3) 0.007(3) 0.023(3)
C41 0.020(3) 0.046(4) 0.036(4) 0.025(3) -0.002(3) 0.007(3)
C42 0.029(4) 0.031(3) 0.024(3) 0.011(3) -0.001(3) 0.003(3)
C43 0.025(4) 0.031(3) 0.044(4) 0.019(3) 0.002(3) 0.011(3)
C44 0.018(3) 0.035(3) 0.036(4) 0.013(3) -0.001(3) 0.010(3)
C45 0.036(4) 0.039(4) 0.040(4) 0.016(3) 0.004(3) 0.019(3)
C46 0.047(4) 0.033(4) 0.048(5) 0.018(3) -0.013(4) 0.004(3)
C47 0.049(5) 0.039(4) 0.045(5) 0.011(3) -0.019(4) 0.004(3)
C48 0.025(4) 0.042(4) 0.033(4) 0.020(3) 0.006(3) 0.017(3)
C49 0.044(4) 0.042(4) 0.044(4) 0.026(3) 0.002(3) 0.018(3)
C50 0.040(4) 0.030(3) 0.036(4) 0.012(3) -0.004(3) 0.007(3)
C51 0.037(4) 0.032(4) 0.036(4) 0.011(3) 0.005(3) 0.006(3)
C52 0.040(4) 0.024(3) 0.048(5) 0.007(3) 0.006(3) 0.009(3)
C53 0.044(4) 0.021(3) 0.037(4) 0.007(3) 0.004(3) 0.002(3)
C54 0.064(5) 0.034(4) 0.051(5) 0.016(4) 0.025(4) 0.005(4)
C55 0.056(5) 0.023(3) 0.043(5) 0.000(3) 0.008(4) 0.009(3)
C56 0.048(4) 0.030(4) 0.045(4) 0.013(3) 0.013(3) 0.009(3)
C57 0.048(4) 0.030(4) 0.048(5) 0.014(3) 0.013(3) 0.010(3)
C58 0.041(4) 0.020(3) 0.045(4) 0.011(3) 0.010(3) 0.002(3)
C59 0.065(5) 0.036(4) 0.053(5) 0.025(4) 0.006(4) 0.011(4)
C60 0.067(5) 0.030(4) 0.049(5) 0.010(3) 0.002(4) 0.001(4)
C1S 0.109(9) 0.068(7) 0.130(10) 0.010(6) 0.075(8) 0.003(6)
C2S 0.159(12) 0.081(7) 0.174(13) 0.066(8) 0.073(10) 0.040(7)
C3S 0.082(7) 0.052(5) 0.085(7) 0.022(5) 0.019(5) 0.010(5)
C4S 0.104(8) 0.072(6) 0.080(7) 0.018(5) 0.019(6) 0.032(6)
N1 0.027(3) 0.028(3) 0.037(3) 0.009(2) 0.002(2) 0.010(2)
N2 0.026(3) 0.029(3) 0.048(4) 0.012(3) 0.008(3) 0.011(2)
N3 0.030(3) 0.022(3) 0.032(3) 0.009(2) 0.005(2) 0.011(2)
N4 0.026(3) 0.030(3) 0.029(3) 0.010(2) -0.001(2) 0.010(2)
N5 0.036(3) 0.028(3) 0.028(3) 0.013(2) 0.002(2) 0.009(2)
N11 0.033(3) 0.034(3) 0.040(4) 0.012(3) 0.006(3) 0.011(3)
N12 0.030(4) 0.047(5) 0.154(9) 0.030(6) 0.025(5) 0.016(4)
N13 0.046(4) 0.036(3) 0.036(4) 0.011(3) 0.000(3) 0.016(3)
N14 0.034(4) 0.045(4) 0.040(4) 0.017(3) 0.009(3) 0.010(3)
O1 0.042(3) 0.028(2) 0.037(3) 0.009(2) 0.004(2) 0.010(2)
O2 0.048(3) 0.048(3) 0.047(3) 0.004(2) -0.004(2) -0.002(2)
O3 0.058(3) 0.046(3) 0.054(3) 0.021(3) 0.018(3) 0.001(3)
O4 0.040(3) 0.046(3) 0.113(5) 0.026(3) 0.027(3) 0.017(3)
O5 0.051(4) 0.058(4) 0.135(6) 0.017(4) 0.003(4) 0.025(3)
O6 0.057(4) 0.055(4) 0.268(10) 0.068(5) 0.060(5) 0.003(3)
O7 0.030(3) 0.029(2) 0.031(3) 0.0056(19) 0.000(2) 0.011(2)
O8 0.069(4) 0.034(3) 0.083(4) 0.018(3) 0.034(3) 0.007(3)
O9 0.062(3) 0.050(3) 0.053(3) 0.007(2) 0.011(3) 0.037(3)
O10 0.048(3) 0.040(3) 0.036(3) 0.010(2) 0.004(2) 0.019(2)
O11 0.070(4) 0.032(3) 0.046(3) 0.011(2) 0.008(3) 0.005(2)
O12 0.040(3) 0.075(4) 0.077(4) 0.028(3) 0.017(3) 0.012(3)
O1E 0.044(3) 0.035(3) 0.045(3) 0.016(2) 0.005(2) 0.013(2)
O1S 0.089(5) 0.068(4) 0.171(7) 0.021(4) 0.046(5) 0.014(4)
O2S 0.121(6) 0.063(4) 0.138(6) 0.027(4) 0.049(5) 0.013(4)

loop_
_atom_type_symbol
_atom_type_description
_atom_type_scat_dispersion_real
_atom_type_scat_dispersion_imag
_atom_type_scat_source
C C 0.0033 0.0016 'International Tables Vol C Tables 4.2.6.8 and 6.1.1.4'
H H 0.0000 0.0000 'International Tables Vol C Tables 4.2.6.8 and 6.1.1.4'
N N 0.0061 0.0033 'International Tables Vol C Tables 4.2.6.8 and 6.1.1.4'
O O 0.0106 0.0060 'International Tables Vol C Tables 4.2.6.8 and 6.1.1.4'
Cu Cu 0.3201 1.2651 'International Tables Vol C Tables 4.2.6.8 and 6.1.1.4'

loop_
_geom_angle_atom_site_label_1
_geom_angle_atom_site_label_2
_geom_angle_atom_site_label_3
_geom_angle
_geom_angle_site_symmetry_1
_geom_angle_site_symmetry_3
O1 Cu1 N1 89.69(18) . .
O1 Cu1 N2 91.99(18) . 1_645
N1 Cu1 N2 169.0(2) . 1_645
O1 Cu1 O4 165.9(2) . .
N1 Cu1 O4 92.42(19) . .
N2 Cu1 O4 88.58(19) 1_645 .
O1 Cu1 O1E 80.00(17) . .
N1 Cu1 O1E 96.78(18) . .
N2 Cu1 O1E 94.19(18) 1_645 .
O4 Cu1 O1E 86.0(2) . .
N3 Cu2 N4 178.7(2) . 1_656
N3 Cu2 N5 87.45(17) . .
N4 Cu2 N5 93.44(18) 1_656 .
N3 Cu2 O7 91.91(16) . .
N4 Cu2 O7 88.09(16) 1_656 .
N5 Cu2 O7 137.1(2) . .
N3 Cu2 O10 87.11(17) . .
N4 Cu2 O10 91.60(17) 1_656 .
N5 Cu2 O10 141.83(19) . .
O7 Cu2 O10 80.87(17) . .
N1 C1 C2 121.9(6) . .
C1 C2 C3 120.7(6) . .
C4 C3 C2 116.5(5) . .
C4 C3 C6 122.8(6) . .
C2 C3 C6 120.7(5) . .
C5 C4 C3 120.1(6) . .
N1 C5 C4 122.5(5) . .
C7 C6 C3 179.1(7) . .
C6 C7 C8 179.6(8) . .
C9 C8 C13 118.6(5) . .
C9 C8 C7 120.8(5) . .
C13 C8 C7 120.6(5) . .
C8 C9 C10 120.6(5) . .
C11 C10 C9 120.7(6) . .
C12 C11 C10 118.7(5) . .
C12 C11 C14 120.3(5) . .
C10 C11 C14 121.1(6) . .
C13 C12 C11 120.8(6) . .
C12 C13 C8 120.7(6) . .
C15 C14 C11 179.2(7) . .
C14 C15 C18 178.8(7) . .
N2 C16 C17 122.9(6) . .
C16 C17 C18 118.9(5) . .
C19 C18 C17 117.4(5) . .
C19 C18 C15 121.4(5) . .
C17 C18 C15 121.2(5) . .
C20 C19 C18 120.3(6) . .
N2 C20 C19 123.0(5) . .
O1E C21 C22 114.6(7) . .
N3 C31 C32 123.8(6) . .
C31 C32 C33 119.4(6) . .
C32 C33 C34 117.7(5) . .
C32 C33 C36 120.9(6) . .
C34 C33 C36 121.4(6) . .
C35 C34 C33 119.1(6) . .
N3 C35 C34 123.3(6) . .
C37 C36 C33 176.0(7) . .
C36 C37 C38 175.7(6) . .
C39 C38 C43 119.0(5) . .
C39 C38 C37 121.7(6) . .
C43 C38 C37 119.3(5) . .
C38 C39 C40 120.9(6) . .
C39 C40 C41 119.8(6) . .
C42 C41 C40 119.1(5) . .
C42 C41 C44 120.0(6) . .
C40 C41 C44 120.9(5) . .
C43 C42 C41 120.0(6) . .
C42 C43 C38 121.2(5) . .
C45 C44 C41 176.4(7) . .
C44 C45 C48 178.7(7) . .
N4 C46 C47 122.7(6) . .
C48 C47 C46 121.5(6) . .
C47 C48 C49 115.5(5) . .
C47 C48 C45 121.8(6) . .
C49 C48 C45 122.7(5) . .
C50 C49 C48 120.1(5) . .
N4 C50 C49 123.8(5) . .
N5 C51 C52 123.7(6) . .
C53 C52 C51 119.3(6) . .
C52 C53 C54 118.2(6) . .
C52 C53 C56 120.4(6) . .
C54 C53 C56 121.4(6) . .
C53 C54 C55 118.0(7) . .
N5 C55 C54 124.4(6) . .
C57 C56 C53 174.8(7) . .
C56 C57 C58 177.9(7) . .
C60 C58 C59 119.9(5) 2_786 .
C60 C58 C57 120.4(6) 2_786 .
C59 C58 C57 119.7(6) . .
C58 C59 C60 119.8(6) . .
C58 C60 C59 120.3(6) 2_786 .
C2S C1S O1S 104.2(9) . .
O2S C3S C4S 112.4(7) . .
C1 N1 C5 118.3(5) . .
C1 N1 Cu1 120.2(4) . .
C5 N1 Cu1 121.5(4) . .
C20 N2 C16 117.5(5) . .
C20 N2 Cu1 119.3(4) . 1_465
C16 N2 Cu1 122.4(4) . 1_465
C35 N3 C31 116.7(5) . .
C35 N3 Cu2 124.1(4) . .
C31 N3 Cu2 119.1(4) . .
C46 N4 C50 116.3(5) . .
C46 N4 Cu2 124.5(4) . 1_454
C50 N4 Cu2 119.1(4) . 1_454
C55 N5 C51 116.4(5) . .
C55 N5 Cu2 120.9(4) . .
C51 N5 Cu2 122.7(5) . .
O3 N11 O2 124.8(6) . .
O3 N11 O1 117.4(5) . .
O2 N11 O1 117.8(5) . .
O6 N12 O5 121.0(9) . .
O6 N12 O4 120.5(10) . .
O5 N12 O4 118.4(8) . .
O8 N13 O9 123.7(6) . .
O8 N13 O7 117.9(5) . .
O9 N13 O7 118.3(5) . .
O12 N14 O11 122.8(6) . .
O12 N14 O10 118.6(6) . .
O11 N14 O10 118.6(6) . .
N11 O1 Cu1 114.6(3) . .
N12 O4 Cu1 113.1(6) . .
N13 O7 Cu2 111.9(3) . .
N14 O10 Cu2 105.4(4) . .
C21 O1E Cu1 138.1(4) . .

loop_
_geom_bond_atom_site_label_1
_geom_bond_atom_site_label_2
_geom_bond_distance
_geom_bond_site_symmetry_2
Cu1 O1 1.981(4) .
Cu1 N1 1.997(4) .
Cu1 N2 2.009(5) 1_645
Cu1 O4 2.010(5) .
Cu1 O1E 2.229(4) .
Cu2 N3 2.009(4) .
Cu2 N4 2.023(4) 1_656
Cu2 N5 2.026(5) .
Cu2 O7 2.118(4) .
Cu2 O10 2.185(5) .
C1 N1 1.325(7) .
C1 C2 1.375(7) .
C2 C3 1.383(8) .
C3 C4 1.380(7) .
C3 C6 1.436(7) .
C4 C5 1.371(7) .
C5 N1 1.337(7) .
C6 C7 1.173(7) .
C7 C8 1.442(7) .
C8 C9 1.377(8) .
C8 C13 1.388(8) .
C9 C10 1.380(7) .
C10 C11 1.380(8) .
C11 C12 1.380(8) .
C11 C14 1.435(7) .
C12 C13 1.372(8) .
C14 C15 1.177(7) .
C15 C18 1.436(7) .
C16 N2 1.350(7) .
C16 C17 1.376(7) .
C17 C18 1.386(8) .
C18 C19 1.384(8) .
C19 C20 1.359(7) .
C20 N2 1.323(7) .
C21 O1E 1.397(8) .
C21 C22 1.489(9) .
C31 N3 1.344(6) .
C31 C32 1.372(7) .
C32 C33 1.378(8) .
C33 C34 1.392(7) .
C33 C36 1.447(7) .
C34 C35 1.385(7) .
C35 N3 1.334(7) .
C36 C37 1.176(7) .
C37 C38 1.452(7) .
C38 C39 1.379(7) .
C38 C43 1.384(8) .
C39 C40 1.386(7) .
C40 C41 1.403(8) .
C41 C42 1.390(7) .
C41 C44 1.446(7) .
C42 C43 1.380(7) .
C44 C45 1.168(7) .
C45 C48 1.441(7) .
C46 N4 1.325(6) .
C46 C47 1.384(7) .
C47 C48 1.371(8) .
C48 C49 1.388(7) .
C49 C50 1.372(7) .
C50 N4 1.341(6) .
C51 N5 1.326(7) .
C51 C52 1.374(7) .
C52 C53 1.373(9) .
C53 C54 1.378(8) .
C53 C56 1.440(8) .
C54 C55 1.389(8) .
C55 N5 1.322(8) .
C56 C57 1.200(8) .
C57 C58 1.434(8) .
C58 C60 1.367(8) 2_786
C58 C59 1.369(8) .
C59 C60 1.399(8) .
C60 C58 1.367(8) 2_786
C1S C2S 1.461(12) .
C1S O1S 1.565(11) .
C3S O2S 1.369(8) .
C3S C4S 1.486(9) .
N2 Cu1 2.009(5) 1_465
N4 Cu2 2.023(4) 1_454
N11 O3 1.222(6) .
N11 O2 1.234(6) .
N11 O1 1.294(6) .
N12 O6 1.215(8) .
N12 O5 1.251(9) .
N12 O4 1.267(8) .
N13 O8 1.224(6) .
N13 O9 1.229(6) .
N13 O7 1.303(6) .
N14 O12 1.227(6) .
N14 O11 1.244(6) .
N14 O10 1.269(6) .

loop_
_geom_hbond_atom_site_label_D
_geom_hbond_atom_site_label_H
_geom_hbond_atom_site_label_A
_geom_hbond_distance_DH
_geom_hbond_distance_HA
_geom_hbond_distance_DA
_geom_hbond_angle_DHA
_geom_hbond_site_symmetry_A
O1E H1E O7 0.850(5) 1.886(12) 2.729(6) 171(6) .
O1S H1S O2S 0.82 2.17 2.952(9) 159.3 2_656
O2S H2S O1S 0.82 2.14 2.952(9) 171.5 2_656
